data_4118953
loop_
_publ_author_name
'Mona H. Mohamed'
'Sameh K. Elsaidi'
'Lukasz Wojtas'
'Tony Pham'
'Katherine A. Forrest'
'Brant Tudor'
'Brian Space'
'Michael J. Zaworotko'

_publ_section_title
;
 Highly Selective CO2 Uptake in Uninodal 6-Connected "mmo" Nets Based upon
 MO42- (M = Cr, Mo) Pillars
;
_journal_name_full 'Journal of the American Chemical Society'
_journal_page_first 19556
_journal_page_last 19559
_journal_paper_doi 10.1021/ja309452y
_journal_volume 134
_journal_year 2012
_chemical_formula_sum 'C24 H20 Cr N4 Ni O9.17'
_chemical_formula_weight 621.82
_chemical_name_systematic
;
 ?
;
_space_group_IT_number 155
_symmetry_cell_setting trigonal
_symmetry_space_group_name_Hall 'R 3 2"'
_symmetry_space_group_name_H-M 'R 3 2 :H'
_atom_sites_solution_hydrogens geom
_atom_sites_solution_primary direct
_atom_sites_solution_secondary difmap
_audit_creation_method SHELXL-97
_cell_angle_alpha 90.00
_cell_angle_beta 90.00
_cell_angle_gamma 120.00
_cell_formula_units_Z 9
_cell_length_a 21.1759(3)
_cell_length_b 21.1759(3)
_cell_length_c 17.4734(3)
_cell_measurement_temperature 228(2)
_cell_volume 6785.66(18)
_computing_cell_refinement 'APEX2 (Bruker, 2010); SAINT (Bruker, 2009)'
_computing_data_collection 'APEX2 (Bruker, 2010)'
_computing_data_reduction 'SAINT (Bruker, 2009);XPREP(Sheldrick,2008)'
_computing_publication_material 'APEX2 (Bruker, 2010)'
_computing_structure_refinement 'SHELXL-97 (Sheldrick, 2008); OLEX2 (2009)'
_computing_structure_solution 'SHELXS-97 (Sheldrick, 2008)'
_diffrn_ambient_temperature 228(2)
_diffrn_measured_fraction_theta_full 0.983
_diffrn_measured_fraction_theta_max 0.983
_diffrn_measurement_device_type 'BRUKER SMART APEXII CCD'
_diffrn_measurement_method 'omega scans'
_diffrn_radiation_monochromator graphite
_diffrn_radiation_source 'fine-focus sealed tube'
_diffrn_radiation_type CuK\a
_diffrn_radiation_wavelength 1.54178
_diffrn_reflns_av_R_equivalents 0.0418
_diffrn_reflns_av_sigmaI/netI 0.0477
_diffrn_reflns_limit_h_max 24
_diffrn_reflns_limit_h_min -20
_diffrn_reflns_limit_k_max 25
_diffrn_reflns_limit_k_min -24
_diffrn_reflns_limit_l_max 20
_diffrn_reflns_limit_l_min -20
_diffrn_reflns_number 12389
_diffrn_reflns_theta_full 68.12
_diffrn_reflns_theta_max 68.12
_diffrn_reflns_theta_min 3.49
_exptl_absorpt_coefficient_mu 4.206
_exptl_absorpt_correction_T_max 0.6785
_exptl_absorpt_correction_T_min 0.5711
_exptl_absorpt_correction_type multi-scan
_exptl_absorpt_process_details 'SADABS; (Sheldrick, 2003)'
_exptl_crystal_colour green
_exptl_crystal_density_diffrn 1.370
_exptl_crystal_description block
_exptl_crystal_F_000 2856
_exptl_crystal_size_max 0.15
_exptl_crystal_size_mid 0.10
_exptl_crystal_size_min 0.10
_refine_diff_density_max 0.497
_refine_diff_density_min -0.251
_refine_diff_density_rms 0.065
_refine_ls_abs_structure_details 'Flack H D (1983), Acta Cryst. A39, 876-881'
_refine_ls_abs_structure_Flack 0.016(7)
_refine_ls_extinction_method none
_refine_ls_goodness_of_fit_ref 1.083
_refine_ls_hydrogen_treatment constr
_refine_ls_matrix_type full
_refine_ls_number_parameters 208
_refine_ls_number_reflns 2698
_refine_ls_number_restraints 0
_refine_ls_restrained_S_all 1.083
_refine_ls_R_factor_all 0.0348
_refine_ls_R_factor_gt 0.0327
_refine_ls_shift/su_max 0.003
_refine_ls_shift/su_mean 0.000
_refine_ls_structure_factor_coef Fsqd
_refine_ls_weighting_details 'calc w=1/[\s^2^(Fo^2^)+(0.0484P)^2^+0.0000P] where P=(Fo^2^+2Fc^2^)/3'
_refine_ls_weighting_scheme calc
_refine_ls_wR_factor_gt 0.0883
_refine_ls_wR_factor_ref 0.0891
_reflns_number_gt 2533
_reflns_number_total 2698
_reflns_threshold_expression >2sigma(I)
_cod_data_source_file ja309452y_si_003.cif
_cod_data_source_block CROFOUR-1-Ni
_cod_original_cell_volume 6785.65(18)
_cod_original_sg_symbol_H-M 'R 3 2'
_cod_database_code 4118953

loop_
_symmetry_equiv_pos_as_xyz
'x, y, z'
'-y, x-y, z'
'-x+y, -x, z'
'x-y, -y, -z'
'-x, -x+y, -z'
'y, x, -z'
'x+2/3, y+1/3, z+1/3'
'-y+2/3, x-y+1/3, z+1/3'
'-x+y+2/3, -x+1/3, z+1/3'
'x-y+2/3, -y+1/3, -z+1/3'
'-x+2/3, -x+y+1/3, -z+1/3'
'y+2/3, x+1/3, -z+1/3'
'x+1/3, y+2/3, z+2/3'
'-y+1/3, x-y+2/3, z+2/3'
'-x+y+1/3, -x+2/3, z+2/3'
'x-y+1/3, -y+2/3, -z+2/3'
'-x+1/3, -x+y+2/3, -z+2/3'
'y+1/3, x+2/3, -z+2/3'

loop_
_atom_site_label
_atom_site_type_symbol
_atom_site_fract_x
_atom_site_fract_y
_atom_site_fract_z
_atom_site_U_iso_or_equiv
_atom_site_adp_type
_atom_site_occupancy
_atom_site_symmetry_multiplicity
_atom_site_calc_flag
_atom_site_refinement_flags
Ni1 Ni 0.71740(3) 1.05074(3) 0.1667 0.01239(16) Uani 1 2 d S
Cr2 Cr 0.6667 1.12305(3) 0.3333 0.01648(17) Uani 1 2 d S
N1 N 0.67303(13) 0.94439(13) 0.21291(12) 0.0183(5) Uani 1 1 d .
O2 O 0.68412(12) 1.08640(12) 0.25870(11) 0.0213(4) Uani 1 1 d .
N3 N 0.81964(13) 1.08936(14) 0.21938(14) 0.0207(5) Uani 1 1 d .
C13 C 0.61653(16) 0.92061(18) 0.26137(16) 0.0223(6) Uani 1 1 d .
H13 H 0.6028 0.9541 0.2786 0.027 Uiso 1 1 calc R
C8 C 0.69098(17) 0.89572(17) 0.18808(17) 0.0245(7) Uani 1 1 d .
H8 H 0.7296 0.9111 0.1530 0.029 Uiso 1 1 calc R
C12 C 0.57770(19) 0.85012(19) 0.28703(19) 0.0276(7) Uani 1 1 d .
H12 H 0.5380 0.8359 0.3204 0.033 Uiso 1 1 calc R
O7 O 0.59590(14) 1.13235(15) 0.31423(16) 0.0391(6) Uani 1 1 d .
C1 C 0.86261(19) 1.0616(2) 0.2064(2) 0.0337(8) Uani 1 1 d .
H1 H 0.8465 1.0223 0.1721 0.040 Uiso 1 1 calc R
C6 C 0.84379(18) 1.1453(2) 0.2688(2) 0.0311(8) Uani 1 1 d .
H6 H 0.8140 1.1656 0.2789 0.037 Uiso 1 1 calc R
C4 C 0.9557(2) 1.1462(2) 0.2908(2) 0.0365(9) Uani 1 1 d .
C10 C 0.59767(19) 0.79941(17) 0.26313(18) 0.0293(7) Uani 1 1 d .
C9 C 0.6555(2) 0.8241(2) 0.2115(2) 0.0308(7) Uani 1 1 d .
H9 H 0.6703 0.7918 0.1928 0.037 Uiso 1 1 calc R
C5 C 0.9101(2) 1.1743(2) 0.3051(2) 0.0406(10) Uani 1 1 d .
H5 H 0.9245 1.2131 0.3397 0.049 Uiso 1 1 calc R
C7 C 1.0287(2) 1.1767(2) 0.3240(3) 0.0421(10) Uani 1 1 d .
H7 H 1.0575 1.1569 0.3073 0.051 Uiso 1 1 calc R
C3 C 0.9297(2) 1.0875(2) 0.2407(3) 0.0461(10) Uani 1 1 d .
H3 H 0.9578 1.0654 0.2302 0.055 Uiso 1 1 calc R
C11 C 0.5626(2) 0.72427(19) 0.2915(2) 0.0373(8) Uani 1 1 d .
H11 H 0.5792 0.6940 0.2713 0.045 Uiso 1 1 calc R
O1 O 0.6648(5) 0.5383(5) 0.3718(6) 0.095(3) Uani 0.50 1 d P
O3 O 0.6779(5) 0.6562(5) 0.4581(6) 0.097(3) Uani 0.50 1 d P
O4 O 0.6161(6) 0.3208(6) 0.4354(6) 0.065(3) Uani 0.33 1 d P
O5 O 0.6667 0.3976(7) 0.3333 0.127(7) Uani 0.50 2 d SP
O6 O 0.7117(6) 0.4708(8) 0.4695(6) 0.117(4) Uani 0.50 1 d P
O8 O 0.6647(7) 0.5761(8) 0.4526(9) 0.103(4) Uani 0.38 1 d P
O9 O 1.0000 1.0000 0.402(3) 0.21(2) Uani 0.38 3 d SP

loop_
_atom_site_aniso_label
_atom_site_aniso_U_11
_atom_site_aniso_U_22
_atom_site_aniso_U_33
_atom_site_aniso_U_23
_atom_site_aniso_U_13
_atom_site_aniso_U_12
Ni1 0.0118(2) 0.0118(2) 0.0095(3) 0.00091(12) -0.00091(12) 0.0028(3)
Cr2 0.0202(4) 0.0165(2) 0.0140(3) 0.00015(13) 0.0003(3) 0.01012(18)
N1 0.0191(12) 0.0151(12) 0.0148(10) 0.0059(10) -0.0008(9) 0.0043(10)
O2 0.0233(11) 0.0257(11) 0.0130(9) 0.0001(8) 0.0012(9) 0.0107(9)
N3 0.0165(12) 0.0214(13) 0.0196(11) -0.0033(10) -0.0041(10) 0.0061(10)
C13 0.0250(15) 0.0195(16) 0.0211(14) 0.0041(13) 0.0037(12) 0.0102(14)
C8 0.0251(16) 0.0233(16) 0.0233(15) 0.0083(13) 0.0066(13) 0.0106(14)
C12 0.0272(17) 0.0234(17) 0.0263(16) 0.0083(14) 0.0093(14) 0.0081(14)
O7 0.0416(14) 0.0446(15) 0.0458(14) 0.0060(12) 0.0004(12) 0.0326(13)
C1 0.0271(18) 0.0350(19) 0.042(2) -0.0203(16) -0.0154(16) 0.0174(15)
C6 0.0169(15) 0.0346(18) 0.0398(18) -0.0172(16) -0.0085(14) 0.0114(14)
C4 0.0231(18) 0.039(2) 0.045(2) -0.0123(17) -0.0143(17) 0.0143(16)
C10 0.0317(19) 0.0206(15) 0.0299(15) 0.0112(13) 0.0057(14) 0.0089(15)
C9 0.0381(19) 0.0235(17) 0.0334(18) 0.0068(14) 0.0099(15) 0.0174(15)
C5 0.0252(18) 0.042(2) 0.050(2) -0.0290(19) -0.0184(17) 0.0131(16)
C7 0.0236(18) 0.047(2) 0.057(3) -0.020(2) -0.0194(18) 0.0185(17)
C3 0.0305(19) 0.047(2) 0.068(3) -0.029(2) -0.0256(19) 0.0250(18)
C11 0.043(2) 0.0217(16) 0.0416(19) 0.0112(15) 0.0109(17) 0.0123(16)
O1 0.053(4) 0.092(6) 0.138(8) -0.014(6) -0.004(6) 0.034(5)
O3 0.053(4) 0.083(6) 0.143(8) 0.015(6) -0.019(5) 0.025(4)
O4 0.070(7) 0.065(7) 0.059(6) 0.009(5) 0.007(5) 0.034(6)
O5 0.066(8) 0.064(6) 0.25(2) 0.003(5) 0.006(11) 0.033(4)
O6 0.089(7) 0.129(10) 0.096(7) 0.023(7) 0.018(6) 0.027(7)
O8 0.072(8) 0.111(10) 0.120(11) -0.036(9) -0.026(8) 0.043(7)
O9 0.14(2) 0.14(2) 0.35(7) 0.000 0.000 0.072(10)

loop_
_atom_type_symbol
_atom_type_description
_atom_type_scat_dispersion_real
_atom_type_scat_dispersion_imag
_atom_type_scat_source
C C 0.0181 0.0091 'International Tables Vol C Tables 4.2.6.8 and 6.1.1.4'
H H 0.0000 0.0000 'International Tables Vol C Tables 4.2.6.8 and 6.1.1.4'
N N 0.0311 0.0180 'International Tables Vol C Tables 4.2.6.8 and 6.1.1.4'
O O 0.0492 0.0322 'International Tables Vol C Tables 4.2.6.8 and 6.1.1.4'
Cr Cr -0.1635 2.4439 'International Tables Vol C Tables 4.2.6.8 and 6.1.1.4'
Ni Ni -3.0029 0.5091 'International Tables Vol C Tables 4.2.6.8 and 6.1.1.4'

loop_
_geom_angle_atom_site_label_1
_geom_angle_atom_site_label_2
_geom_angle_atom_site_label_3
_geom_angle
_geom_angle_site_symmetry_1
_geom_angle_site_symmetry_3
O2 Ni1 O2 178.59(14) 12_455 .
O2 Ni1 N3 89.58(9) 12_455 .
O2 Ni1 N3 89.42(9) . .
O2 Ni1 N3 89.42(9) 12_455 12_455
O2 Ni1 N3 89.58(9) . 12_455
N3 Ni1 N3 89.81(14) . 12_455
O2 Ni1 N1 88.71(9) 12_455 .
O2 Ni1 N1 92.35(9) . .
N3 Ni1 N1 93.98(9) . .
N3 Ni1 N1 175.76(10) 12_455 .
O2 Ni1 N1 92.35(9) 12_455 12_455
O2 Ni1 N1 88.71(9) . 12_455
N3 Ni1 N1 175.76(10) . 12_455
N3 Ni1 N1 93.98(9) 12_455 12_455
N1 Ni1 N1 82.30(13) . 12_455
O7 Cr2 O7 109.5(2) 17_655 .
O7 Cr2 O2 110.06(13) 17_655 .
O7 Cr2 O2 109.17(13) . .
O7 Cr2 O2 109.17(13) 17_655 17_655
O7 Cr2 O2 110.06(13) . 17_655
O2 Cr2 O2 108.82(15) . 17_655
C8 N1 C13 117.4(3) . .
C8 N1 Ni1 123.35(19) . .
C13 N1 Ni1 118.5(2) . .
Cr2 O2 Ni1 173.57(15) . .
C1 N3 C6 117.2(3) . .
C1 N3 Ni1 123.6(2) . .
C6 N3 Ni1 119.2(2) . .
N1 C13 C12 123.5(3) . .
N1 C13 H13 118.2 . .
C12 C13 H13 118.2 . .
N1 C8 C9 123.0(3) . .
N1 C8 H8 118.5 . .
C9 C8 H8 118.5 . .
C13 C12 C10 119.4(3) . .
C13 C12 H12 120.3 . .
C10 C12 H12 120.3 . .
N3 C1 C3 123.3(3) . .
N3 C1 H1 118.4 . .
C3 C1 H1 118.4 . .
N3 C6 C5 122.9(3) . .
N3 C6 H6 118.5 . .
C5 C6 H6 118.5 . .
C5 C4 C3 116.6(3) . .
C5 C4 C7 123.3(3) . .
C3 C4 C7 120.1(4) . .
C9 C10 C12 116.8(3) . .
C9 C10 C11 119.9(3) . .
C12 C10 C11 123.3(3) . .
C8 C9 C10 119.8(3) . .
C8 C9 H9 120.1 . .
C10 C9 H9 120.1 . .
C6 C5 C4 120.1(3) . .
C6 C5 H5 120.0 . .
C4 C5 H5 120.0 . .
C11 C7 C4 125.6(4) 18 .
C11 C7 H7 117.2 18 .
C4 C7 H7 117.2 . .
C1 C3 C4 119.9(4) . .
C1 C3 H3 120.0 . .
C4 C3 H3 120.0 . .
C7 C11 C10 125.8(4) 18_445 .
C7 C11 H11 117.1 18_445 .
C10 C11 H11 117.1 . .
O1 O1 O8 150.3(7) 17_655 .
O8 O3 O3 115.1(10) . 6_556
O4 O4 O4 60.000(3) 2_655 3_665
O3 O8 O1 122.6(12) . .

loop_
_geom_bond_atom_site_label_1
_geom_bond_atom_site_label_2
_geom_bond_distance
_geom_bond_site_symmetry_2
Ni1 O2 2.0457(19) 12_455
Ni1 O2 2.0458(19) .
Ni1 N3 2.106(2) .
Ni1 N3 2.106(2) 12_455
Ni1 N1 2.119(2) .
Ni1 N1 2.119(2) 12_455
Cr2 O7 1.641(3) 17_655
Cr2 O7 1.641(2) .
Cr2 O2 1.6512(19) .
Cr2 O2 1.6512(19) 17_655
N1 C8 1.337(4) .
N1 C13 1.342(4) .
N3 C1 1.326(4) .
N3 C6 1.343(4) .
C13 C12 1.370(5) .
C13 H13 0.9400 .
C8 C9 1.377(5) .
C8 H8 0.9400 .
C12 C10 1.400(5) .
C12 H12 0.9400 .
C1 C3 1.378(5) .
C1 H1 0.9400 .
C6 C5 1.374(5) .
C6 H6 0.9400 .
C4 C5 1.387(6) .
C4 C3 1.390(5) .
C4 C7 1.465(5) .
C10 C9 1.396(5) .
C10 C11 1.465(4) .
C9 H9 0.9400 .
C5 H5 0.9400 .
C7 C11 1.317(5) 18
C7 H7 0.9400 .
C3 H3 0.9400 .
C11 C7 1.317(5) 18_445
C11 H11 0.9400 .
O1 O1 1.35(2) 17_655
O1 O8 1.623(17) .
O3 O8 1.579(17) .
O3 O3 1.67(2) 6_556
O4 O4 1.672(19) 2_655
O4 O4 1.67(2) 3_665
